data_1572563
loop_
_publ_author_name
'Printz, Ga\"el'
'Shuvo, Redoy Gazi'
'Schweizer, Antoine'
'Ryzhakov, Dmytro'
'Gourlaouen, Christophe'
'Lantigner, Lielou'
'Jacques, B\'eatrice'
'Messaoudi, Samir'
'Le Bideau, Franck'
'Dagorne, Samuel'

_publ_section_title
;
 N-Heterocyclic carbene-initiated epoxide/anhydride ring-opening
 copolymerization: effective and selective organoinitiators for the
 production of various polyesters
;
_journal_issue 38
_journal_name_full 'Polymer Chemistry'
_journal_page_first 3901
_journal_page_last 3906
_journal_paper_doi 10.1039/D4PY00778F
_journal_volume 15
_journal_year 2024
_chemical_formula_moiety '2(C29 H28 N2 O3), C H2 Cl2'
_chemical_formula_sum 'C59 H58 Cl2 N4 O6'
_chemical_formula_weight 989.99
_space_group_crystal_system monoclinic
_space_group_IT_number 14
_space_group_name_Hall '-P 2ybc'
_space_group_name_H-M_alt 'P 1 21/c 1'
_atom_sites_solution_hydrogens mixed
_atom_sites_solution_primary direct
_atom_sites_solution_secondary difmap
_audit_creation_method SHELXL-2014/7
_audit_update_record
;
2024-07-02 deposited with the CCDC.	2024-09-09 downloaded from the CCDC.
;
_cell_angle_alpha 90
_cell_angle_beta 90.676(2)
_cell_angle_gamma 90
_cell_formula_units_Z 2
_cell_length_a 8.0672(3)
_cell_length_b 13.0590(7)
_cell_length_c 24.6529(12)
_cell_measurement_reflns_used 9544
_cell_measurement_temperature 120(2)
_cell_measurement_theta_max 29.94
_cell_measurement_theta_min 2.27
_cell_volume 2597.0(2)
_computing_cell_refinement 'Bruker SAINT'
_computing_data_collection 'Bruker APEX4'
_computing_data_reduction 'Bruker SAINT'
_computing_molecular_graphics 'Bruker SHELXTL'
_computing_publication_material 'Bruker SHELXTL'
_computing_structure_refinement 'SHELXL-2014/7 (Sheldrick, 2014)'
_computing_structure_solution 'SHELXT 2014/5 (Sheldrick, 2014)'
_diffrn_ambient_temperature 120(2)
_diffrn_measured_fraction_theta_full 1.000
_diffrn_measured_fraction_theta_max 0.998
_diffrn_measurement_device_type 'Bruker PHOTON-III CPAD'
_diffrn_measurement_method '\f and \w shuterless scans'
_diffrn_radiation_type MoK\a
_diffrn_radiation_wavelength 0.71073
_diffrn_reflns_av_R_equivalents 0.0697
_diffrn_reflns_av_unetI/netI 0.0276
_diffrn_reflns_Laue_measured_fraction_full 1.000
_diffrn_reflns_Laue_measured_fraction_max 0.998
_diffrn_reflns_limit_h_max 11
_diffrn_reflns_limit_h_min -11
_diffrn_reflns_limit_k_max 18
_diffrn_reflns_limit_k_min -18
_diffrn_reflns_limit_l_max 34
_diffrn_reflns_limit_l_min -34
_diffrn_reflns_number 104745
_diffrn_reflns_point_group_measured_fraction_full 1.000
_diffrn_reflns_point_group_measured_fraction_max 0.998
_diffrn_reflns_theta_full 25.242
_diffrn_reflns_theta_max 30.036
_diffrn_reflns_theta_min 2.272
_diffrn_source 'Mo-ImuS 3.0 microfocus tube'
_exptl_absorpt_coefficient_mu 0.181
_exptl_absorpt_correction_T_max 0.7460
_exptl_absorpt_correction_T_min 0.7161
_exptl_absorpt_correction_type multi-scan
_exptl_absorpt_process_details sadabs
_exptl_crystal_colour colourless
_exptl_crystal_density_diffrn 1.266
_exptl_crystal_description prism
_exptl_crystal_F_000 1044
_exptl_crystal_size_max 0.200
_exptl_crystal_size_mid 0.100
_exptl_crystal_size_min 0.080
_refine_diff_density_max 0.431
_refine_diff_density_min -0.867
_refine_diff_density_rms 0.056
_refine_ls_extinction_method none
_refine_ls_goodness_of_fit_ref 1.025
_refine_ls_hydrogen_treatment constr
_refine_ls_matrix_type full
_refine_ls_number_parameters 331
_refine_ls_number_reflns 7609
_refine_ls_number_restraints 0
_refine_ls_restrained_S_all 1.025
_refine_ls_R_factor_all 0.0732
_refine_ls_R_factor_gt 0.0514
_refine_ls_shift/su_max 0.000
_refine_ls_shift/su_mean 0.000
_refine_ls_structure_factor_coef Fsqd
_refine_ls_weighting_details 'w=1/[\s^2^(Fo^2^)+(0.0513P)^2^+1.9593P] where P=(Fo^2^+2Fc^2^)/3'
_refine_ls_weighting_scheme calc
_refine_ls_wR_factor_gt 0.1210
_refine_ls_wR_factor_ref 0.1359
_reflns_Friedel_coverage 0.000
_reflns_number_gt 5831
_reflns_number_total 7609
_reflns_threshold_expression 'I > 2\s(I)'
_cod_data_source_file d4py00778f2.cif
_cod_data_source_block sdgp221024
_cod_depositor_comments 'Adding full bibliography for 1572563.cif.'
_cod_original_sg_symbol_H-M 'P 21/c'
_cod_database_code 1572563
_shelx_shelxl_version_number 2014/7
_shelx_space_group_comment
;
The symmetry employed for this shelxl refinement is uniquely defined
by the following loop, which should always be used as a source of
symmetry information in preference to the above space-group names.
They are only intended as comments.
;
_shelx_estimated_absorpt_t_min 0.965
_shelx_estimated_absorpt_t_max 0.986

loop_
_space_group_symop_operation_xyz
'x, y, z'
'-x, y+1/2, -z+1/2'
'-x, -y, -z'
'x, -y-1/2, z-1/2'

loop_
_atom_site_label
_atom_site_type_symbol
_atom_site_fract_x
_atom_site_fract_y
_atom_site_fract_z
_atom_site_U_iso_or_equiv
_atom_site_adp_type
_atom_site_occupancy
_atom_site_site_symmetry_order
_atom_site_calc_flag
_atom_site_refinement_flags_posn
_atom_site_refinement_flags_adp
_atom_site_refinement_flags_occupancy
_atom_site_disorder_assembly
_atom_site_disorder_group
C1 C 0.74944(17) 0.55691(11) 0.28091(6) 0.0179(3) Uani 1 1 d . . . . .
C2 C 0.91412(18) 0.66602(12) 0.32515(6) 0.0228(3) Uani 1 1 d . . . . .
H2 H 0.9818 0.6957 0.3528 0.027 Uiso 1 1 calc R U . . .
C3 C 0.88043(18) 0.70675(11) 0.27589(6) 0.0212(3) Uani 1 1 d . . . . .
H3 H 0.9196 0.7703 0.2624 0.025 Uiso 1 1 calc R U . . .
C4 C 0.84220(18) 0.50998(11) 0.37602(6) 0.0211(3) Uani 1 1 d . . . . .
C5 C 0.72054(19) 0.52179(12) 0.41544(6) 0.0241(3) Uani 1 1 d . . . . .
C6 C 0.7398(2) 0.46584(13) 0.46312(6) 0.0285(3) Uani 1 1 d . . . . .
H6 H 0.6588 0.4723 0.4906 0.034 Uiso 1 1 calc R U . . .
C7 C 0.8741(2) 0.40070(13) 0.47175(7) 0.0285(3) Uani 1 1 d . . . . .
C8 C 0.9931(2) 0.39311(13) 0.43177(7) 0.0281(3) Uani 1 1 d . . . . .
H8 H 1.0855 0.3492 0.4376 0.034 Uiso 1 1 calc R U . . .
C9 C 0.98112(19) 0.44785(12) 0.38333(6) 0.0239(3) Uani 1 1 d . . . . .
C10 C 0.5736(2) 0.59092(15) 0.40661(7) 0.0324(4) Uani 1 1 d . . . . .
H10A H 0.4921 0.5566 0.3831 0.049 Uiso 1 1 calc R U . . .
H10B H 0.6099 0.6546 0.3893 0.049 Uiso 1 1 calc R U . . .
H10C H 0.5232 0.6067 0.4416 0.049 Uiso 1 1 calc R U . . .
C11 C 0.8918(3) 0.34128(15) 0.52410(7) 0.0379(4) Uani 1 1 d . . . . .
H11A H 0.8444 0.2727 0.5193 0.057 Uiso 1 1 calc R U . . .
H11B H 0.8330 0.3772 0.5530 0.057 Uiso 1 1 calc R U . . .
H11C H 1.0094 0.3354 0.5339 0.057 Uiso 1 1 calc R U . . .
C12 C 1.1162(2) 0.44199(14) 0.34177(7) 0.0292(3) Uani 1 1 d . . . . .
H12A H 1.0669 0.4294 0.3059 0.044 Uiso 1 1 calc R U . . .
H12B H 1.1922 0.3860 0.3511 0.044 Uiso 1 1 calc R U . . .
H12C H 1.1775 0.5068 0.3413 0.044 Uiso 1 1 calc R U . . .
C13 C 0.71485(17) 0.65598(10) 0.19466(6) 0.0179(3) Uani 1 1 d . . . . .
C14 C 0.82610(18) 0.64918(11) 0.15184(6) 0.0212(3) Uani 1 1 d . . . . .
C15 C 0.7621(2) 0.66505(12) 0.10007(6) 0.0248(3) Uani 1 1 d . . . . .
H15 H 0.8338 0.6588 0.0699 0.030 Uiso 1 1 calc R U . . .
C16 C 0.5963(2) 0.68990(13) 0.09082(6) 0.0277(3) Uani 1 1 d . . . . .
C17 C 0.49209(19) 0.69977(12) 0.13508(7) 0.0254(3) Uani 1 1 d . . . . .
H17 H 0.3795 0.7184 0.1291 0.030 Uiso 1 1 calc R U . . .
C18 C 0.54835(17) 0.68308(11) 0.18795(6) 0.0200(3) Uani 1 1 d . . . . .
C19 C 1.00829(19) 0.62895(14) 0.16086(7) 0.0287(3) Uani 1 1 d . . . . .
H19A H 1.0572 0.6046 0.1270 0.043 Uiso 1 1 calc R U . . .
H19B H 1.0226 0.5768 0.1891 0.043 Uiso 1 1 calc R U . . .
H19C H 1.0635 0.6923 0.1723 0.043 Uiso 1 1 calc R U . . .
C20 C 0.5325(3) 0.70686(19) 0.03388(8) 0.0455(5) Uani 1 1 d . . . . .
H20A H 0.5121 0.6406 0.0164 0.068 Uiso 1 1 calc R U . . .
H20B H 0.6150 0.7451 0.0132 0.068 Uiso 1 1 calc R U . . .
H20C H 0.4289 0.7460 0.0350 0.068 Uiso 1 1 calc R U . . .
C21 C 0.43446(19) 0.69517(12) 0.23542(7) 0.0243(3) Uani 1 1 d . . . . .
H21A H 0.3399 0.7381 0.2248 0.036 Uiso 1 1 calc R U . . .
H21B H 0.4948 0.7275 0.2656 0.036 Uiso 1 1 calc R U . . .
H21C H 0.3945 0.6277 0.2468 0.036 Uiso 1 1 calc R U . . .
C22 C 0.63621(19) 0.46678(11) 0.27162(6) 0.0214(3) Uani 1 1 d . . . . .
C23 C 0.56680(17) 0.44053(10) 0.21694(6) 0.0182(3) Uani 1 1 d . . . . .
C24 C 0.39377(18) 0.43928(11) 0.21169(7) 0.0233(3) Uani 1 1 d . . . . .
H24 H 0.3271 0.4554 0.2420 0.028 Uiso 1 1 calc R U . . .
C25 C 0.31944(18) 0.41460(12) 0.16250(7) 0.0276(3) Uani 1 1 d . . . . .
H25 H 0.2021 0.4149 0.1588 0.033 Uiso 1 1 calc R U . . .
C26 C 0.41731(19) 0.38951(13) 0.11864(7) 0.0282(3) Uani 1 1 d . . . . .
H26 H 0.3668 0.3745 0.0846 0.034 Uiso 1 1 calc R U . . .
C27 C 0.58864(18) 0.38618(12) 0.12413(6) 0.0232(3) Uani 1 1 d . . . . .
H27 H 0.6545 0.3673 0.0941 0.028 Uiso 1 1 calc R U . . .
C28 C 0.66440(16) 0.41036(11) 0.17352(6) 0.0179(3) Uani 1 1 d . . . . .
C29 C 0.84841(17) 0.39341(11) 0.18204(6) 0.0202(3) Uani 1 1 d . . . . .
C30 C 0.0060(6) 0.4534(3) 0.02868(16) 0.0442(9) Uani 0.5 1 d . . P . .
H30A H -0.0285 0.4602 0.0656 0.050 Uiso 0.5 1 d . . P . .
H30B H 0.0590 0.3899 0.0278 0.050 Uiso 0.5 1 d . . P . .
N1 N 0.83216(15) 0.57331(9) 0.32806(5) 0.0196(2) Uani 1 1 d . . . . .
N2 N 0.77821(14) 0.63837(9) 0.24891(5) 0.0181(2) Uani 1 1 d . . . . .
O1 O 0.58549(17) 0.42437(10) 0.31202(5) 0.0347(3) Uani 1 1 d . . . . .
O2 O 0.93120(13) 0.36534(9) 0.14243(5) 0.0278(2) Uani 1 1 d . . . . .
O3 O 0.90086(13) 0.40698(9) 0.23020(5) 0.0266(2) Uani 1 1 d . . . . .
Cl1 Cl 0.16195(8) 0.54112(6) 0.01548(3) 0.06121(18) Uani 1 1 d . . . . .

loop_
_atom_site_aniso_label
_atom_site_aniso_U_11
_atom_site_aniso_U_22
_atom_site_aniso_U_33
_atom_site_aniso_U_23
_atom_site_aniso_U_13
_atom_site_aniso_U_12
C1 0.0193(6) 0.0164(6) 0.0181(6) -0.0002(5) 0.0024(5) 0.0012(5)
C2 0.0223(7) 0.0215(7) 0.0246(7) -0.0012(6) -0.0014(5) -0.0033(5)
C3 0.0201(6) 0.0181(6) 0.0252(7) -0.0006(5) 0.0000(5) -0.0033(5)
C4 0.0257(7) 0.0197(7) 0.0180(6) 0.0008(5) -0.0010(5) -0.0008(5)
C5 0.0270(7) 0.0239(7) 0.0216(7) 0.0004(6) 0.0018(6) 0.0005(6)
C6 0.0334(8) 0.0316(8) 0.0205(7) 0.0018(6) 0.0025(6) -0.0036(7)
C7 0.0387(9) 0.0243(8) 0.0225(7) 0.0028(6) -0.0053(6) -0.0046(6)
C8 0.0348(8) 0.0236(7) 0.0257(8) 0.0004(6) -0.0075(6) 0.0046(6)
C9 0.0269(7) 0.0215(7) 0.0232(7) -0.0018(6) -0.0018(6) 0.0011(6)
C10 0.0316(8) 0.0384(9) 0.0274(8) 0.0008(7) 0.0059(6) 0.0084(7)
C11 0.0516(11) 0.0349(9) 0.0268(8) 0.0089(7) -0.0087(8) -0.0063(8)
C12 0.0261(8) 0.0354(9) 0.0262(8) -0.0027(7) -0.0009(6) 0.0063(6)
C13 0.0205(6) 0.0141(6) 0.0190(6) 0.0013(5) -0.0006(5) -0.0005(5)
C14 0.0218(7) 0.0178(6) 0.0241(7) 0.0011(5) 0.0026(5) -0.0007(5)
C15 0.0300(8) 0.0226(7) 0.0219(7) 0.0010(6) 0.0034(6) -0.0015(6)
C16 0.0341(8) 0.0248(8) 0.0240(7) 0.0018(6) -0.0054(6) -0.0011(6)
C17 0.0223(7) 0.0227(7) 0.0310(8) 0.0004(6) -0.0056(6) 0.0018(5)
C18 0.0203(6) 0.0138(6) 0.0259(7) -0.0003(5) 0.0005(5) -0.0004(5)
C19 0.0213(7) 0.0338(9) 0.0311(8) 0.0031(7) 0.0051(6) 0.0020(6)
C20 0.0505(12) 0.0585(13) 0.0272(9) 0.0047(9) -0.0088(8) 0.0039(10)
C21 0.0223(7) 0.0184(7) 0.0322(8) -0.0008(6) 0.0053(6) 0.0018(5)
C22 0.0253(7) 0.0158(6) 0.0232(7) -0.0007(5) 0.0023(5) -0.0017(5)
C23 0.0186(6) 0.0128(6) 0.0232(7) 0.0010(5) 0.0015(5) -0.0007(5)
C24 0.0191(6) 0.0173(7) 0.0336(8) -0.0020(6) 0.0060(6) -0.0005(5)
C25 0.0146(6) 0.0236(7) 0.0445(9) -0.0013(7) -0.0026(6) -0.0002(5)
C26 0.0218(7) 0.0303(8) 0.0322(8) -0.0026(7) -0.0083(6) -0.0004(6)
C27 0.0197(7) 0.0264(7) 0.0234(7) -0.0020(6) -0.0010(5) 0.0014(5)
C28 0.0149(6) 0.0158(6) 0.0229(7) 0.0008(5) 0.0001(5) 0.0002(5)
C29 0.0159(6) 0.0178(6) 0.0268(7) -0.0013(5) -0.0006(5) 0.0014(5)
C30 0.060(3) 0.040(2) 0.0327(19) 0.0052(16) 0.0033(18) -0.0032(19)
N1 0.0223(6) 0.0180(6) 0.0186(6) 0.0004(4) 0.0006(4) 0.0000(4)
N2 0.0179(5) 0.0163(5) 0.0201(6) 0.0005(4) 0.0006(4) -0.0010(4)
O1 0.0537(8) 0.0271(6) 0.0233(6) 0.0009(5) 0.0048(5) -0.0172(5)
O2 0.0177(5) 0.0335(6) 0.0323(6) -0.0044(5) 0.0033(4) 0.0036(4)
O3 0.0220(5) 0.0274(6) 0.0303(6) -0.0065(5) -0.0080(4) 0.0066(4)
Cl1 0.0614(4) 0.0742(4) 0.0482(3) -0.0008(3) 0.0056(3) -0.0052(3)

loop_
_atom_type_symbol
_atom_type_description
_atom_type_scat_dispersion_real
_atom_type_scat_dispersion_imag
_atom_type_scat_source
C C 0.0033 0.0016 'International Tables Vol C Tables 4.2.6.8 and 6.1.1.4'
H H 0.0000 0.0000 'International Tables Vol C Tables 4.2.6.8 and 6.1.1.4'
N N 0.0061 0.0033 'International Tables Vol C Tables 4.2.6.8 and 6.1.1.4'
O O 0.0106 0.0060 'International Tables Vol C Tables 4.2.6.8 and 6.1.1.4'
Cl Cl 0.1484 0.1585 'International Tables Vol C Tables 4.2.6.8 and 6.1.1.4'

loop_
_geom_angle_atom_site_label_1
_geom_angle_atom_site_label_2
_geom_angle_atom_site_label_3
_geom_angle
_geom_angle_site_symmetry_1
_geom_angle_site_symmetry_3
_geom_angle_publ_flag
N2 C1 N1 107.00(12) . . ?
N2 C1 C22 129.56(13) . . ?
N1 C1 C22 123.21(13) . . ?
C3 C2 N1 107.48(13) . . ?
C3 C2 H2 126.3 . . ?
N1 C2 H2 126.3 . . ?
C2 C3 N2 106.93(13) . . ?
C2 C3 H3 126.5 . . ?
N2 C3 H3 126.5 . . ?
C9 C4 C5 122.99(14) . . ?
C9 C4 N1 118.46(13) . . ?
C5 C4 N1 118.22(13) . . ?
C6 C5 C4 117.21(15) . . ?
C6 C5 C10 121.16(15) . . ?
C4 C5 C10 121.62(14) . . ?
C5 C6 C7 121.93(15) . . ?
C5 C6 H6 119.0 . . ?
C7 C6 H6 119.0 . . ?
C8 C7 C6 118.61(15) . . ?
C8 C7 C11 120.72(16) . . ?
C6 C7 C11 120.65(16) . . ?
C7 C8 C9 122.04(15) . . ?
C7 C8 H8 119.0 . . ?
C9 C8 H8 119.0 . . ?
C4 C9 C8 117.18(15) . . ?
C4 C9 C12 121.91(14) . . ?
C8 C9 C12 120.88(14) . . ?
C5 C10 H10A 109.5 . . ?
C5 C10 H10B 109.5 . . ?
H10A C10 H10B 109.5 . . ?
C5 C10 H10C 109.5 . . ?
H10A C10 H10C 109.5 . . ?
H10B C10 H10C 109.5 . . ?
C7 C11 H11A 109.5 . . ?
C7 C11 H11B 109.5 . . ?
H11A C11 H11B 109.5 . . ?
C7 C11 H11C 109.5 . . ?
H11A C11 H11C 109.5 . . ?
H11B C11 H11C 109.5 . . ?
C9 C12 H12A 109.5 . . ?
C9 C12 H12B 109.5 . . ?
H12A C12 H12B 109.5 . . ?
C9 C12 H12C 109.5 . . ?
H12A C12 H12C 109.5 . . ?
H12B C12 H12C 109.5 . . ?
C14 C13 C18 123.53(13) . . ?
C14 C13 N2 117.78(12) . . ?
C18 C13 N2 118.62(12) . . ?
C15 C14 C13 116.79(14) . . ?
C15 C14 C19 120.90(14) . . ?
C13 C14 C19 122.28(14) . . ?
C14 C15 C16 122.13(15) . . ?
C14 C15 H15 118.9 . . ?
C16 C15 H15 118.9 . . ?
C17 C16 C15 118.76(14) . . ?
C17 C16 C20 120.98(16) . . ?
C15 C16 C20 120.26(16) . . ?
C16 C17 C18 121.77(14) . . ?
C16 C17 H17 119.1 . . ?
C18 C17 H17 119.1 . . ?
C17 C18 C13 116.92(13) . . ?
C17 C18 C21 121.09(13) . . ?
C13 C18 C21 121.99(13) . . ?
C14 C19 H19A 109.5 . . ?
C14 C19 H19B 109.5 . . ?
H19A C19 H19B 109.5 . . ?
C14 C19 H19C 109.5 . . ?
H19A C19 H19C 109.5 . . ?
H19B C19 H19C 109.5 . . ?
C16 C20 H20A 109.5 . . ?
C16 C20 H20B 109.5 . . ?
H20A C20 H20B 109.5 . . ?
C16 C20 H20C 109.5 . . ?
H20A C20 H20C 109.5 . . ?
H20B C20 H20C 109.5 . . ?
C18 C21 H21A 109.5 . . ?
C18 C21 H21B 109.5 . . ?
H21A C21 H21B 109.5 . . ?
C18 C21 H21C 109.5 . . ?
H21A C21 H21C 109.5 . . ?
H21B C21 H21C 109.5 . . ?
O1 C22 C23 120.61(13) . . ?
O1 C22 C1 116.17(13) . . ?
C23 C22 C1 122.49(12) . . ?
C28 C23 C24 119.83(13) . . ?
C28 C23 C22 123.31(13) . . ?
C24 C23 C22 116.66(13) . . ?
C25 C24 C23 120.30(14) . . ?
C25 C24 H24 119.8 . . ?
C23 C24 H24 119.8 . . ?
C24 C25 C26 119.58(14) . . ?
C24 C25 H25 120.2 . . ?
C26 C25 H25 120.2 . . ?
C25 C26 C27 120.48(15) . . ?
C25 C26 H26 119.8 . . ?
C27 C26 H26 119.8 . . ?
C26 C27 C28 120.31(14) . . ?
C26 C27 H27 119.8 . . ?
C28 C27 H27 119.8 . . ?
C27 C28 C23 119.33(13) . . ?
C27 C28 C29 120.54(13) . . ?
C23 C28 C29 119.81(13) . . ?
O2 C29 O3 126.83(13) . . ?
O2 C29 C28 117.95(13) . . ?
O3 C29 C28 115.18(13) . . ?
Cl1 C30 Cl1 114.8(2) 3_565 . ?
Cl1 C30 H30A 111.1 3_565 . ?
Cl1 C30 H30A 109.6 . . ?
Cl1 C30 H30B 112.2 3_565 . ?
Cl1 C30 H30B 104.4 . . ?
H30A C30 H30B 104.0 . . ?
C1 N1 C2 109.04(12) . . ?
C1 N1 C4 129.50(12) . . ?
C2 N1 C4 121.46(12) . . ?
C1 N2 C3 109.55(12) . . ?
C1 N2 C13 127.37(12) . . ?
C3 N2 C13 123.07(12) . . ?
C30 Cl1 C30 65.2(2) 3_565 . ?

loop_
_geom_bond_atom_site_label_1
_geom_bond_atom_site_label_2
_geom_bond_distance
_geom_bond_site_symmetry_2
_geom_bond_publ_flag
C1 N2 1.3462(18) . ?
C1 N1 1.3504(18) . ?
C1 C22 1.506(2) . ?
C2 C3 1.350(2) . ?
C2 N1 1.3818(19) . ?
C2 H2 0.9500 . ?
C3 N2 1.3810(18) . ?
C3 H3 0.9500 . ?
C4 C9 1.394(2) . ?
C4 C5 1.398(2) . ?
C4 N1 1.4444(18) . ?
C5 C6 1.391(2) . ?
C5 C10 1.503(2) . ?
C6 C7 1.392(2) . ?
C6 H6 0.9500 . ?
C7 C8 1.388(2) . ?
C7 C11 1.511(2) . ?
C8 C9 1.394(2) . ?
C8 H8 0.9500 . ?
C9 C12 1.507(2) . ?
C10 H10A 0.9800 . ?
C10 H10B 0.9800 . ?
C10 H10C 0.9800 . ?
C11 H11A 0.9800 . ?
C11 H11B 0.9800 . ?
C11 H11C 0.9800 . ?
C12 H12A 0.9800 . ?
C12 H12B 0.9800 . ?
C12 H12C 0.9800 . ?
C13 C14 1.396(2) . ?
C13 C18 1.3970(19) . ?
C13 N2 1.4446(18) . ?
C14 C15 1.387(2) . ?
C14 C19 1.507(2) . ?
C15 C16 1.393(2) . ?
C15 H15 0.9500 . ?
C16 C17 1.391(2) . ?
C16 C20 1.506(2) . ?
C17 C18 1.392(2) . ?
C17 H17 0.9500 . ?
C18 C21 1.505(2) . ?
C19 H19A 0.9800 . ?
C19 H19B 0.9800 . ?
C19 H19C 0.9800 . ?
C20 H20A 0.9800 . ?
C20 H20B 0.9800 . ?
C20 H20C 0.9800 . ?
C21 H21A 0.9800 . ?
C21 H21B 0.9800 . ?
C21 H21C 0.9800 . ?
C22 O1 1.2150(19) . ?
C22 C23 1.493(2) . ?
C23 C28 1.3932(19) . ?
C23 C24 1.400(2) . ?
C24 C25 1.384(2) . ?
C24 H24 0.9500 . ?
C25 C26 1.386(2) . ?
C25 H25 0.9500 . ?
C26 C27 1.388(2) . ?
C26 H26 0.9500 . ?
C27 C28 1.392(2) . ?
C27 H27 0.9500 . ?
C28 C29 1.5131(19) . ?
C29 O2 1.2447(18) . ?
C29 O3 1.2681(18) . ?
C30 Cl1 1.730(5) 3_565 ?
C30 Cl1 1.735(4) . ?
C30 H30A 0.9590 . ?
C30 H30B 0.9331 . ?
Cl1 C30 1.730(5) 3_565 ?

loop_
_geom_torsion_atom_site_label_1
_geom_torsion_atom_site_label_2
_geom_torsion_atom_site_label_3
_geom_torsion_atom_site_label_4
_geom_torsion
_geom_torsion_site_symmetry_1
_geom_torsion_site_symmetry_2
_geom_torsion_site_symmetry_3
_geom_torsion_site_symmetry_4
_geom_torsion_publ_flag
N1 C2 C3 N2 -0.14(16) . . . . ?
C9 C4 C5 C6 -1.9(2) . . . . ?
N1 C4 C5 C6 -175.13(14) . . . . ?
C9 C4 C5 C10 178.90(15) . . . . ?
N1 C4 C5 C10 5.6(2) . . . . ?
C4 C5 C6 C7 0.1(2) . . . . ?
C10 C5 C6 C7 179.35(16) . . . . ?
C5 C6 C7 C8 1.1(3) . . . . ?
C5 C6 C7 C11 179.75(16) . . . . ?
C6 C7 C8 C9 -0.6(3) . . . . ?
C11 C7 C8 C9 -179.26(16) . . . . ?
C5 C4 C9 C8 2.3(2) . . . . ?
N1 C4 C9 C8 175.57(14) . . . . ?
C5 C4 C9 C12 -175.77(15) . . . . ?
N1 C4 C9 C12 -2.5(2) . . . . ?
C7 C8 C9 C4 -1.1(2) . . . . ?
C7 C8 C9 C12 177.05(15) . . . . ?
C18 C13 C14 C15 -3.7(2) . . . . ?
N2 C13 C14 C15 179.18(13) . . . . ?
C18 C13 C14 C19 174.43(14) . . . . ?
N2 C13 C14 C19 -2.7(2) . . . . ?
C13 C14 C15 C16 2.0(2) . . . . ?
C19 C14 C15 C16 -176.10(15) . . . . ?
C14 C15 C16 C17 0.5(2) . . . . ?
C14 C15 C16 C20 179.75(17) . . . . ?
C15 C16 C17 C18 -1.6(2) . . . . ?
C20 C16 C17 C18 179.15(17) . . . . ?
C16 C17 C18 C13 0.1(2) . . . . ?
C16 C17 C18 C21 179.35(14) . . . . ?
C14 C13 C18 C17 2.6(2) . . . . ?
N2 C13 C18 C17 179.78(13) . . . . ?
C14 C13 C18 C21 -176.62(14) . . . . ?
N2 C13 C18 C21 0.5(2) . . . . ?
N2 C1 C22 O1 -154.01(16) . . . . ?
N1 C1 C22 O1 19.7(2) . . . . ?
N2 C1 C22 C23 16.2(2) . . . . ?
N1 C1 C22 C23 -170.11(13) . . . . ?
O1 C22 C23 C28 -125.76(17) . . . . ?
C1 C22 C23 C28 64.43(19) . . . . ?
O1 C22 C23 C24 49.2(2) . . . . ?
C1 C22 C23 C24 -120.65(15) . . . . ?
C28 C23 C24 C25 -4.2(2) . . . . ?
C22 C23 C24 C25 -179.30(14) . . . . ?
C23 C24 C25 C26 1.0(2) . . . . ?
C24 C25 C26 C27 1.8(3) . . . . ?
C25 C26 C27 C28 -1.5(3) . . . . ?
C26 C27 C28 C23 -1.7(2) . . . . ?
C26 C27 C28 C29 171.82(14) . . . . ?
C24 C23 C28 C27 4.5(2) . . . . ?
C22 C23 C28 C27 179.25(14) . . . . ?
C24 C23 C28 C29 -169.06(13) . . . . ?
C22 C23 C28 C29 5.7(2) . . . . ?
C27 C28 C29 O2 5.7(2) . . . . ?
C23 C28 C29 O2 179.18(14) . . . . ?
C27 C28 C29 O3 -172.34(14) . . . . ?
C23 C28 C29 O3 1.1(2) . . . . ?
N2 C1 N1 C2 -0.31(16) . . . . ?
C22 C1 N1 C2 -175.20(13) . . . . ?
N2 C1 N1 C4 179.76(13) . . . . ?
C22 C1 N1 C4 4.9(2) . . . . ?
C3 C2 N1 C1 0.28(17) . . . . ?
C3 C2 N1 C4 -179.78(13) . . . . ?
C9 C4 N1 C1 98.85(18) . . . . ?
C5 C4 N1 C1 -87.57(19) . . . . ?
C9 C4 N1 C2 -81.07(18) . . . . ?
C5 C4 N1 C2 92.51(17) . . . . ?
N1 C1 N2 C3 0.22(16) . . . . ?
C22 C1 N2 C3 174.68(14) . . . . ?
N1 C1 N2 C13 -179.47(12) . . . . ?
C22 C1 N2 C13 -5.0(2) . . . . ?
C2 C3 N2 C1 -0.05(16) . . . . ?
C2 C3 N2 C13 179.66(13) . . . . ?
C14 C13 N2 C1 -108.80(16) . . . . ?
C18 C13 N2 C1 73.90(19) . . . . ?
C14 C13 N2 C3 71.55(18) . . . . ?
C18 C13 N2 C3 -105.75(16) . . . . ?
Cl1 C30 Cl1 C30 0.000(0) 3_565 . . 3_565 ?
